data_1561574
loop_
_publ_author_name
'Morrison, Gregory'
'Prestigiacomo, Joseph'
'Haldolaarachchige, Neel'
'Rai, Binod K.'
'Young, David P.'
'Stadler, Shane'
'Morosan, Emilia'
'Chan, Julia Y.'

_publ_section_title
;
 Synthesis and anisotropic properties of single crystalline Ln2Ru3Al15+
 (Ln=Gd, Tb)
;
_journal_name_full 'Journal of Solid State Chemistry'
_journal_page_first 186
_journal_page_last 194
_journal_paper_doi 10.1016/j.jssc.2015.08.009
_journal_volume 236
_journal_year 2016
_chemical_formula_moiety 'Gd2 Ru3 Al15.09'
_chemical_formula_sum 'Al15.09 Gd2 Ru3'
_chemical_formula_weight 1024.70
_chemical_name_common 'Gd2 Ru3 Al15.09'
_space_group_IT_number 193
_space_group_name_Hall '-P 6c 2'
_space_group_name_H-M_alt 'P 63/m c m'
_symmetry_cell_setting hexagonal
_symmetry_space_group_name_H-M 'P 63/m c m'
_atom_sites_solution_primary direct
_atom_sites_solution_secondary difmap
_audit_creation_method SHELXL-97
_cell_angle_alpha 90.00
_cell_angle_beta 90.00
_cell_angle_gamma 120.00
_cell_formula_units_Z 4
_cell_length_a 13.0114(10)
_cell_length_b 13.0114(10)
_cell_length_c 9.0552(10)
_cell_measurement_reflns_used 2818
_cell_measurement_temperature 293(2)
_cell_measurement_theta_max 31.00
_cell_measurement_theta_min 1.00
_cell_volume 1327.6(2)
_computing_cell_refinement 'Denzo and Scalepack(Otowinowski & Minor1997)'
_computing_data_collection 'COLLECT (Nonius 1999)'
_computing_data_reduction 'Denzo and Scalepack(Otowinowski & Minor1997)'
_computing_molecular_graphics 'ORTEP-3 for Windows (Farrugia 1997)'
_computing_publication_material 'SHELXL-97 (Sheldrick 1997)'
_computing_structure_refinement 'SHELXL-97 (Sheldrick, 2008)'
_computing_structure_solution 'Direct_methods (SIR, Altomare, et al. 1994)'
_diffrn_ambient_temperature 293(2)
_diffrn_measured_fraction_theta_full 0.996
_diffrn_measured_fraction_theta_max 0.996
_diffrn_measurement_device_type 'Nonius KappaCCD (with Oxford Cryostream)'
_diffrn_measurement_method '\w and \f scans'
_diffrn_radiation_monochromator graphite
_diffrn_radiation_source 'fine-focus sealed tube'
_diffrn_radiation_type MoK\a
_diffrn_radiation_wavelength 0.71073
_diffrn_reflns_av_R_equivalents 0.0351
_diffrn_reflns_av_sigmaI/netI 0.0185
_diffrn_reflns_limit_h_max 18
_diffrn_reflns_limit_h_min -18
_diffrn_reflns_limit_k_max 15
_diffrn_reflns_limit_k_min -15
_diffrn_reflns_limit_l_max 13
_diffrn_reflns_limit_l_min -13
_diffrn_reflns_number 5269
_diffrn_reflns_theta_full 30.98
_diffrn_reflns_theta_max 30.98
_diffrn_reflns_theta_min 3.13
_diffrn_standards_number 0
_exptl_absorpt_coefficient_mu 14.153
_exptl_absorpt_correction_T_max 0.371
_exptl_absorpt_correction_T_min 0.317
_exptl_absorpt_correction_type multi-scan
_exptl_absorpt_process_details 'HKL Scalepack (Otowinowski & Minor1997)'
_exptl_crystal_colour grey
_exptl_crystal_density_diffrn 5.127
_exptl_crystal_density_method 'not measured'
_exptl_crystal_description polyhedra
_exptl_crystal_F_000 1824
_exptl_crystal_size_max 0.13
_exptl_crystal_size_mid 0.07
_exptl_crystal_size_min 0.07
_refine_diff_density_max 1.572
_refine_diff_density_min -1.749
_refine_diff_density_rms 0.263
_refine_ls_extinction_coef 0.00482(16)
_refine_ls_extinction_expression Fc^*^=kFc[1+0.001xFc^2^\l^3^/sin(2\q)]^-1/4^
_refine_ls_extinction_method SHELXL
_refine_ls_goodness_of_fit_ref 1.128
_refine_ls_matrix_type full
_refine_ls_number_parameters 47
_refine_ls_number_reflns 797
_refine_ls_number_restraints 2
_refine_ls_restrained_S_all 1.126
_refine_ls_R_factor_all 0.0265
_refine_ls_R_factor_gt 0.0229
_refine_ls_shift/su_max 0.001
_refine_ls_shift/su_mean 0.000
_refine_ls_structure_factor_coef Fsqd
_refine_ls_weighting_details 'calc w=1/[\s^2^(Fo^2^)+(0.0233P)^2^+4.9683P] where P=(Fo^2^+2Fc^2^)/3'
_refine_ls_weighting_scheme calc
_refine_ls_wR_factor_gt 0.0512
_refine_ls_wR_factor_ref 0.0528
_reflns_number_gt 718
_reflns_number_total 797
_reflns_threshold_expression >2\s(I)
_cod_data_source_file JSSC-2016-236-186.cif
_cod_data_source_block 1
_cod_database_code 1561574

loop_
_symmetry_equiv_pos_as_xyz
'x, y, z'
'-x, -y, z+1/2'
'-y, x-y, z'
'-x+y, -x, z'
'x-y, x, z+1/2'
'y, -x+y, z+1/2'
'x-y, -y, -z+1/2'
'-x, -x+y, -z+1/2'
'y, x, -z+1/2'
'-y, -x, -z'
'x, x-y, -z'
'-x+y, y, -z'
'-x, -y, -z'
'x, y, -z-1/2'
'y, -x+y, -z'
'x-y, x, -z'
'-x+y, -x, -z-1/2'
'-y, x-y, -z-1/2'
'-x+y, y, z-1/2'
'x, x-y, z-1/2'
'-y, -x, z-1/2'
'y, x, z'
'-x, -x+y, z'
'x-y, -y, z'

loop_
_atom_site_label
_atom_site_type_symbol
_atom_site_fract_x
_atom_site_fract_y
_atom_site_fract_z
_atom_site_U_iso_or_equiv
_atom_site_adp_type
_atom_site_occupancy
_atom_site_symmetry_multiplicity
_atom_site_calc_flag
_atom_site_refinement_flags
_atom_site_disorder_assembly
_atom_site_disorder_group
Gd1 Gd 0.60641(2) 0.0000 0.2500 0.00887(10) Uani 1 4 d S . .
Gd2 Gd 0.0000 0.0000 0.2500 0.00782(17) Uiso 0.6556(16) 12 d SP . .
Gd3 Gd 0.0000 0.0000 0.1917(3) 0.00782(17) Uiso 0.1722(8) 6 d SP . .
Ru1 Ru 0.202841(13) 0.40568(3) 0.0000 0.00715(11) Uani 1 2 d S . .
Al1 Al 0.79727(10) 0.0000 0.02888(16) 0.0107(2) Uani 1 2 d S . .
Al2 Al 0.40955(6) 0.81911(12) 0.0000 0.0095(2) Uani 1 2 d S . .
Al3 Al 0.16565(12) 0.88007(11) 0.2500 0.0096(2) Uani 1 2 d S . .
Al4 Al 0.72558(12) 0.47621(11) 0.2500 0.0099(3) Uani 1 2 d S . .
Al5 Al 0.61621(10) 0.0000 0.89711(16) 0.0091(3) Uani 1 2 d S . .
Al6 Al 0.0000 0.0000 0.0000 0.008(3) Uani 0.1722(8) 12 d SP . .

loop_
_atom_site_aniso_label
_atom_site_aniso_U_11
_atom_site_aniso_U_22
_atom_site_aniso_U_33
_atom_site_aniso_U_23
_atom_site_aniso_U_13
_atom_site_aniso_U_12
Gd1 0.00862(13) 0.00902(15) 0.00910(16) 0.000 0.000 0.00451(8)
Ru1 0.00726(14) 0.00781(16) 0.00657(18) 0.000 0.00001(9) 0.00390(8)
Al1 0.0090(4) 0.0081(6) 0.0146(6) 0.000 -0.0010(4) 0.0040(3)
Al2 0.0080(4) 0.0105(6) 0.0109(6) 0.000 0.0006(4) 0.0053(3)
Al3 0.0103(6) 0.0087(6) 0.0096(6) 0.000 0.000 0.0046(5)
Al4 0.0101(6) 0.0083(6) 0.0084(5) 0.000 0.000 0.0024(5)
Al5 0.0095(4) 0.0082(6) 0.0092(6) 0.000 -0.0003(4) 0.0041(3)
Al6 0.002(4) 0.002(4) 0.019(9) 0.000 0.000 0.001(2)

loop_
_atom_type_symbol
_atom_type_description
_atom_type_scat_dispersion_real
_atom_type_scat_dispersion_imag
_atom_type_scat_source
Gd Gd -0.1653 3.9035 'International Tables Vol C Tables 4.2.6.8 and 6.1.1.4'
Ru Ru -1.2594 0.8363 'International Tables Vol C Tables 4.2.6.8 and 6.1.1.4'
Al Al 0.0645 0.0514 'International Tables Vol C Tables 4.2.6.8 and 6.1.1.4'

loop_
_geom_angle_atom_site_label_1
_geom_angle_atom_site_label_2
_geom_angle_atom_site_label_3
_geom_angle
_geom_angle_site_symmetry_1
_geom_angle_site_symmetry_3
Al4 Gd1 Al4 176.62(5) 9_545 4_665
Al4 Gd1 Al3 125.25(4) 9_545 9
Al4 Gd1 Al3 51.38(4) 4_665 9
Al4 Gd1 Al3 51.38(3) 9_545 4
Al4 Gd1 Al3 125.25(4) 4_665 4
Al3 Gd1 Al3 73.87(5) 9 4
Al4 Gd1 Al5 91.53(2) 9_545 13_656
Al4 Gd1 Al5 91.53(2) 4_665 13_656
Al3 Gd1 Al5 136.57(2) 9 13_656
Al3 Gd1 Al5 136.57(2) 4 13_656
Al4 Gd1 Al5 91.53(2) 9_545 2_654
Al4 Gd1 Al5 91.53(2) 4_665 2_654
Al3 Gd1 Al5 136.57(2) 9 2_654
Al3 Gd1 Al5 136.57(2) 4 2_654
Al5 Gd1 Al5 49.39(5) 13_656 2_654
Al4 Gd1 Al1 88.685(19) 9_545 14_556
Al4 Gd1 Al1 88.685(19) 4_665 14_556
Al3 Gd1 Al1 51.52(2) 9 14_556
Al3 Gd1 Al1 51.52(2) 4 14_556
Al5 Gd1 Al1 165.82(4) 13_656 14_556
Al5 Gd1 Al1 116.42(4) 2_654 14_556
Al4 Gd1 Al1 88.685(19) 9_545 .
Al4 Gd1 Al1 88.685(19) 4_665 .
Al3 Gd1 Al1 51.52(2) 9 .
Al3 Gd1 Al1 51.52(2) 4 .
Al5 Gd1 Al1 116.42(4) 13_656 .
Al5 Gd1 Al1 165.82(4) 2_654 .
Al1 Gd1 Al1 77.76(5) 14_556 .
Al4 Gd1 Al5 89.933(1) 9_545 14_557
Al4 Gd1 Al5 89.933(1) 4_665 14_557
Al3 Gd1 Al5 88.173(19) 9 14_557
Al3 Gd1 Al5 88.173(19) 4 14_557
Al5 Gd1 Al5 116.98(3) 13_656 14_557
Al5 Gd1 Al5 67.59(4) 2_654 14_557
Al1 Gd1 Al5 48.84(3) 14_556 14_557
Al1 Gd1 Al5 126.59(3) . 14_557
Al4 Gd1 Al5 89.933(1) 9_545 1_554
Al4 Gd1 Al5 89.933(1) 4_665 1_554
Al3 Gd1 Al5 88.173(19) 9 1_554
Al3 Gd1 Al5 88.173(19) 4 1_554
Al5 Gd1 Al5 67.59(4) 13_656 1_554
Al5 Gd1 Al5 116.98(3) 2_654 1_554
Al1 Gd1 Al5 126.59(3) 14_556 1_554
Al1 Gd1 Al5 48.84(3) . 1_554
Al5 Gd1 Al5 175.43(5) 14_557 1_554
Al4 Gd1 Al2 53.37(2) 9_545 1_545
Al4 Gd1 Al2 128.40(2) 4_665 1_545
Al3 Gd1 Al2 134.170(11) 9 1_545
Al3 Gd1 Al2 87.98(2) 4 1_545
Al5 Gd1 Al2 48.81(2) 13_656 1_545
Al5 Gd1 Al2 84.65(2) 2_654 1_545
Al1 Gd1 Al2 138.311(19) 14_556 1_545
Al1 Gd1 Al2 84.11(2) . 1_545
Al5 Gd1 Al2 133.829(19) 14_557 1_545
Al5 Gd1 Al2 48.738(18) 1_554 1_545
Al4 Gd1 Al2 128.40(2) 9_545 2_665
Al4 Gd1 Al2 53.37(2) 4_665 2_665
Al3 Gd1 Al2 87.98(2) 9 2_665
Al3 Gd1 Al2 134.170(11) 4 2_665
Al5 Gd1 Al2 84.65(2) 13_656 2_665
Al5 Gd1 Al2 48.81(2) 2_654 2_665
Al1 Gd1 Al2 84.11(2) 14_556 2_665
Al1 Gd1 Al2 138.311(19) . 2_665
Al5 Gd1 Al2 48.738(18) 14_557 2_665
Al5 Gd1 Al2 133.829(19) 1_554 2_665
Al2 Gd1 Al2 131.116(17) 1_545 2_665
Gd3 Gd2 Gd3 180.000(1) . 14_556
Gd3 Gd2 Al6 180.0 . 2
Gd3 Gd2 Al6 0.000(1) 14_556 2
Gd3 Gd2 Al6 0.0 . .
Gd3 Gd2 Al6 180.000(1) 14_556 .
Al6 Gd2 Al6 180.0 2 .
Gd3 Gd2 Al3 90.000(1) . 8_545
Gd3 Gd2 Al3 90.000(1) 14_556 8_545
Al6 Gd2 Al3 90.0 2 8_545
Al6 Gd2 Al3 90.0 . 8_545
Gd3 Gd2 Al3 90.000(1) . 4_455
Gd3 Gd2 Al3 90.000(1) 14_556 4_455
Al6 Gd2 Al3 90.0 2 4_455
Al6 Gd2 Al3 90.0 . 4_455
Al3 Gd2 Al3 49.44(5) 8_545 4_455
Gd3 Gd2 Al3 90.0 . 7_665
Gd3 Gd2 Al3 90.0 14_556 7_665
Al6 Gd2 Al3 90.0 2 7_665
Al6 Gd2 Al3 90.0 . 7_665
Al3 Gd2 Al3 120.0 8_545 7_665
Al3 Gd2 Al3 169.44(5) 4_455 7_665
Gd3 Gd2 Al3 90.0 . 3_665
Gd3 Gd2 Al3 90.0 14_556 3_665
Al6 Gd2 Al3 90.0 2 3_665
Al6 Gd2 Al3 90.0 . 3_665
Al3 Gd2 Al3 169.44(5) 8_545 3_665
Al3 Gd2 Al3 120.0 4_455 3_665
Al3 Gd2 Al3 70.56(5) 7_665 3_665
Gd3 Gd2 Al3 90.0 . 9_455
Gd3 Gd2 Al3 90.0 14_556 9_455
Al6 Gd2 Al3 90.0 2 9_455
Al6 Gd2 Al3 90.0 . 9_455
Al3 Gd2 Al3 120.0 8_545 9_455
Al3 Gd2 Al3 70.56(5) 4_455 9_455
Al3 Gd2 Al3 120.0 7_665 9_455
Al3 Gd2 Al3 49.44(5) 3_665 9_455
Gd3 Gd2 Al3 90.0 . 1_545
Gd3 Gd2 Al3 90.0 14_556 1_545
Al6 Gd2 Al3 90.0 2 1_545
Al6 Gd2 Al3 90.0 . 1_545
Al3 Gd2 Al3 70.56(5) 8_545 1_545
Al3 Gd2 Al3 120.0 4_455 1_545
Al3 Gd2 Al3 49.44(5) 7_665 1_545
Al3 Gd2 Al3 120.0 3_665 1_545
Al3 Gd2 Al3 169.44(5) 9_455 1_545
Gd3 Gd2 Al1 127.20(3) . 17_666
Gd3 Gd2 Al1 52.80(3) 14_556 17_666
Al6 Gd2 Al1 52.80(2) 2 17_666
Al6 Gd2 Al1 127.20(3) . 17_666
Al3 Gd2 Al1 136.35(2) 8_545 17_666
Al3 Gd2 Al1 136.35(2) 4_455 17_666
Al3 Gd2 Al1 49.44(2) 7_665 17_666
Al3 Gd2 Al1 49.44(2) 3_665 17_666
Al3 Gd2 Al1 85.796(18) 9_455 17_666
Al3 Gd2 Al1 85.796(18) 1_545 17_666
Gd3 Gd2 Al1 52.80(2) . 1_455
Gd3 Gd2 Al1 127.20(3) 14_556 1_455
Al6 Gd2 Al1 127.20(2) 2 1_455
Al6 Gd2 Al1 52.80(2) . 1_455
Al3 Gd2 Al1 85.796(18) 8_545 1_455
Al3 Gd2 Al1 49.44(2) 4_455 1_455
Al3 Gd2 Al1 136.35(2) 7_665 1_455
Al3 Gd2 Al1 85.796(18) 3_665 1_455
Al3 Gd2 Al1 49.44(2) 9_455 1_455
Al3 Gd2 Al1 136.35(2) 1_545 1_455
Al1 Gd2 Al1 133.061(16) 17_666 1_455
Gd2 Gd3 Gd3 0.0 . 14_556
Gd2 Gd3 Al6 180.0 . .
Gd3 Gd3 Al6 180.0 14_556 .
Gd2 Gd3 Al6 0.0 . 2
Gd3 Gd3 Al6 0.0 14_556 2
Al6 Gd3 Al6 180.0 . 2
Gd2 Gd3 Al1 119.21(5) . 3_545
Gd3 Gd3 Al1 119.21(5) 14_556 3_545
Al6 Gd3 Al1 60.79(5) . 3_545
Al6 Gd3 Al1 119.21(5) 2 3_545
Gd2 Gd3 Al1 119.21(5) . 1_455
Gd3 Gd3 Al1 119.21(5) 14_556 1_455
Al6 Gd3 Al1 60.79(5) . 1_455
Al6 Gd3 Al1 119.21(5) 2 1_455
Al1 Gd3 Al1 98.21(6) 3_545 1_455
Gd2 Gd3 Al1 119.21(5) . 4_665
Gd3 Gd3 Al1 119.21(5) 14_556 4_665
Al6 Gd3 Al1 60.79(5) . 4_665
Al6 Gd3 Al1 119.21(5) 2 4_665
Al1 Gd3 Al1 98.21(6) 3_545 4_665
Al1 Gd3 Al1 98.21(6) 1_455 4_665
Gd2 Gd3 Al3 80.73(4) . 8_545
Gd3 Gd3 Al3 80.73(4) 14_556 8_545
Al6 Gd3 Al3 99.27(4) . 8_545
Al6 Gd3 Al3 80.73(4) 2 8_545
Al1 Gd3 Al3 51.35(2) 3_545 8_545
Al1 Gd3 Al3 89.96(2) 1_455 8_545
Al1 Gd3 Al3 149.45(6) 4_665 8_545
Gd2 Gd3 Al3 80.73(4) . 4_455
Gd3 Gd3 Al3 80.73(4) 14_556 4_455
Al6 Gd3 Al3 99.27(4) . 4_455
Al6 Gd3 Al3 80.73(4) 2 4_455
Al1 Gd3 Al3 89.96(2) 3_545 4_455
Al1 Gd3 Al3 51.35(2) 1_455 4_455
Al1 Gd3 Al3 149.45(6) 4_665 4_455
Al3 Gd3 Al3 48.75(5) 8_545 4_455
Gd2 Gd3 Al3 80.73(4) . 7_665
Gd3 Gd3 Al3 80.73(4) 14_556 7_665
Al6 Gd3 Al3 99.27(4) . 7_665
Al6 Gd3 Al3 80.73(4) 2 7_665
Al1 Gd3 Al3 89.96(2) 3_545 7_665
Al1 Gd3 Al3 149.45(6) 1_455 7_665
Al1 Gd3 Al3 51.35(2) 4_665 7_665
Al3 Gd3 Al3 117.45(2) 8_545 7_665
Al3 Gd3 Al3 158.68(7) 4_455 7_665
Gd2 Gd3 Al3 80.73(4) . 3_665
Gd3 Gd3 Al3 80.73(4) 14_556 3_665
Al6 Gd3 Al3 99.27(4) . 3_665
Al6 Gd3 Al3 80.73(4) 2 3_665
Al1 Gd3 Al3 149.45(6) 3_545 3_665
Al1 Gd3 Al3 89.96(2) 1_455 3_665
Al1 Gd3 Al3 51.35(2) 4_665 3_665
Al3 Gd3 Al3 158.68(7) 8_545 3_665
Al3 Gd3 Al3 117.45(2) 4_455 3_665
Al3 Gd3 Al3 69.51(5) 7_665 3_665
Gd2 Gd3 Al3 80.73(4) . 9_455
Gd3 Gd3 Al3 80.73(4) 14_556 9_455
Al6 Gd3 Al3 99.27(4) . 9_455
Al6 Gd3 Al3 80.73(4) 2 9_455
Al1 Gd3 Al3 149.45(6) 3_545 9_455
Al1 Gd3 Al3 51.35(2) 1_455 9_455
Al1 Gd3 Al3 89.96(2) 4_665 9_455
Al3 Gd3 Al3 117.45(2) 8_545 9_455
Al3 Gd3 Al3 69.51(5) 4_455 9_455
Al3 Gd3 Al3 117.45(2) 7_665 9_455
Al3 Gd3 Al3 48.75(5) 3_665 9_455
Al2 Ru1 Al2 71.09(6) 4_565 3_665
Al2 Ru1 Al4 67.94(3) 4_565 7_565
Al2 Ru1 Al4 63.41(3) 3_665 7_565
Al2 Ru1 Al4 63.41(3) 4_565 13_665
Al2 Ru1 Al4 67.94(3) 3_665 13_665
Al4 Ru1 Al4 119.23(5) 7_565 13_665
Al2 Ru1 Al1 172.07(4) 4_565 15_565
Al2 Ru1 Al1 114.35(4) 3_665 15_565
Al4 Ru1 Al1 119.35(4) 7_565 15_565
Al4 Ru1 Al1 112.46(4) 13_665 15_565
Al2 Ru1 Al1 114.35(4) 4_565 4_665
Al2 Ru1 Al1 172.07(4) 3_665 4_665
Al4 Ru1 Al1 112.46(4) 7_565 4_665
Al4 Ru1 Al1 119.35(4) 13_665 4_665
Al1 Ru1 Al1 60.91(5) 15_565 4_665
Al2 Ru1 Al3 110.47(3) 4_565 20_565
Al2 Ru1 Al3 118.69(2) 3_665 20_565
Al4 Ru1 Al3 177.09(4) 7_565 20_565
Al4 Ru1 Al3 61.13(3) 13_665 20_565
Al1 Ru1 Al3 62.10(4) 15_565 20_565
Al1 Ru1 Al3 65.72(4) 4_665 20_565
Al2 Ru1 Al3 118.69(2) 4_565 3_665
Al2 Ru1 Al3 110.47(3) 3_665 3_665
Al4 Ru1 Al3 61.13(3) 7_565 3_665
Al4 Ru1 Al3 177.09(4) 13_665 3_665
Al1 Ru1 Al3 65.72(4) 15_565 3_665
Al1 Ru1 Al3 62.10(4) 4_665 3_665
Al3 Ru1 Al3 118.69(5) 20_565 3_665
Al2 Ru1 Al5 128.12(4) 4_565 15_566
Al2 Ru1 Al5 62.14(4) 3_665 15_566
Al4 Ru1 Al5 71.90(4) 7_565 15_566
Al4 Ru1 Al5 113.82(4) 13_665 15_566
Al1 Ru1 Al5 59.41(3) 15_565 15_566
Al1 Ru1 Al5 110.49(4) 4_665 15_566
Al3 Ru1 Al5 110.76(4) 20_565 15_566
Al3 Ru1 Al5 63.35(4) 3_665 15_566
Al2 Ru1 Al5 62.14(4) 4_565 4_664
Al2 Ru1 Al5 128.12(4) 3_665 4_664
Al4 Ru1 Al5 113.82(4) 7_565 4_664
Al4 Ru1 Al5 71.90(4) 13_665 4_664
Al1 Ru1 Al5 110.49(4) 15_565 4_664
Al1 Ru1 Al5 59.41(3) 4_665 4_664
Al3 Ru1 Al5 63.35(4) 20_565 4_664
Al3 Ru1 Al5 110.76(4) 3_665 4_664
Al5 Ru1 Al5 169.42(5) 15_566 4_664
Al2 Ru1 Gd1 117.88(2) 4_565 15_565
Al2 Ru1 Gd1 66.25(2) 3_665 15_565
Al4 Ru1 Gd1 122.90(3) 7_565 15_565
Al4 Ru1 Gd1 59.81(3) 13_665 15_565
Al1 Ru1 Gd1 61.85(3) 15_565 15_565
Al1 Ru1 Gd1 113.77(3) 4_665 15_565
Al3 Ru1 Gd1 59.94(3) 20_565 15_565
Al3 Ru1 Gd1 117.41(3) 3_665 15_565
Al5 Ru1 Gd1 61.86(3) 15_566 15_565
Al5 Ru1 Gd1 117.67(3) 4_664 15_565
Al2 Ru1 Gd1 66.25(2) 4_565 4_665
Al2 Ru1 Gd1 117.88(2) 3_665 4_665
Al4 Ru1 Gd1 59.81(3) 7_565 4_665
Al4 Ru1 Gd1 122.90(3) 13_665 4_665
Al1 Ru1 Gd1 113.77(3) 15_565 4_665
Al1 Ru1 Gd1 61.85(3) 4_665 4_665
Al3 Ru1 Gd1 117.41(3) 20_565 4_665
Al3 Ru1 Gd1 59.94(3) 3_665 4_665
Al5 Ru1 Gd1 117.67(3) 15_566 4_665
Al5 Ru1 Gd1 61.86(3) 4_664 4_665
Gd1 Ru1 Gd1 175.434(14) 15_565 4_665
Al5 Al1 Al6 147.48(7) 1_554 1_655
Al5 Al1 Ru1 60.74(2) 1_554 3_655
Al6 Al1 Ru1 119.07(3) 1_655 3_655
Al5 Al1 Ru1 60.74(2) 1_554 16_655
Al6 Al1 Ru1 119.07(3) 1_655 16_655
Ru1 Al1 Ru1 118.99(5) 3_655 16_655
Al5 Al1 Al1 110.47(5) 1_554 15_665
Al6 Al1 Al1 59.519(5) 1_655 15_665
Ru1 Al1 Al1 163.13(9) 3_655 15_665
Ru1 Al1 Al1 59.55(2) 16_655 15_665
Al5 Al1 Al1 110.47(5) 1_554 16_545
Al6 Al1 Al1 59.519(5) 1_655 16_545
Ru1 Al1 Al1 59.55(2) 3_655 16_545
Ru1 Al1 Al1 163.13(9) 16_655 16_545
Al1 Al1 Al1 116.31(4) 15_665 16_545
Al5 Al1 Al3 109.29(5) 1_554 9
Al6 Al1 Al3 94.15(4) 1_655 9
Ru1 Al1 Al3 131.26(6) 3_655 9
Ru1 Al1 Al3 58.97(3) 16_655 9
Al1 Al1 Al3 64.09(5) 15_665 9
Al1 Al1 Al3 136.18(8) 16_545 9
Al5 Al1 Al3 109.29(5) 1_554 4
Al6 Al1 Al3 94.15(4) 1_655 4
Ru1 Al1 Al3 58.97(3) 3_655 4
Ru1 Al1 Al3 131.26(6) 16_655 4
Al1 Al1 Al3 136.18(8) 15_665 4
Al1 Al1 Al3 64.09(5) 16_545 4
Al3 Al1 Al3 85.98(6) 9 4
Al5 Al1 Al3 60.76(5) 1_554 19_545
Al6 Al1 Al3 90.94(5) 1_655 19_545
Ru1 Al1 Al3 57.16(3) 3_655 19_545
Ru1 Al1 Al3 105.45(5) 16_655 19_545
Al1 Al1 Al3 106.19(8) 15_665 19_545
Al1 Al1 Al3 58.77(6) 16_545 19_545
Al3 Al1 Al3 164.04(5) 9 19_545
Al3 Al1 Al3 108.75(3) 4 19_545
Al5 Al1 Al3 60.76(5) 1_554 13_665
Al6 Al1 Al3 90.94(5) 1_655 13_665
Ru1 Al1 Al3 105.45(5) 3_655 13_665
Ru1 Al1 Al3 57.16(3) 16_655 13_665
Al1 Al1 Al3 58.77(6) 15_665 13_665
Al1 Al1 Al3 106.19(8) 16_545 13_665
Al3 Al1 Al3 108.75(3) 9 13_665
Al3 Al1 Al3 164.04(5) 4 13_665
Al3 Al1 Al3 55.98(5) 19_545 13_665
Al5 Al1 Gd3 177.66(8) 1_554 1_655
Al6 Al1 Gd3 34.87(4) 1_655 1_655
Ru1 Al1 Gd3 118.87(3) 3_655 1_655
Ru1 Al1 Gd3 118.87(3) 16_655 1_655
Al1 Al1 Gd3 70.54(3) 15_665 1_655
Al1 Al1 Gd3 70.54(3) 16_545 1_655
Al3 Al1 Gd3 69.10(5) 9 1_655
Al3 Al1 Gd3 69.10(5) 4 1_655
Al3 Al1 Gd3 121.21(6) 19_545 1_655
Al3 Al1 Gd3 121.21(6) 13_665 1_655
Al5 Al1 Gd1 65.74(4) 1_554 .
Al6 Al1 Gd1 146.78(5) 1_655 .
Ru1 Al1 Gd1 70.99(3) 3_655 .
Ru1 Al1 Gd1 70.99(3) 16_655 .
Al1 Al1 Gd1 120.26(4) 15_665 .
Al1 Al1 Gd1 120.26(4) 16_545 .
Al3 Al1 Gd1 62.66(4) 9 .
Al3 Al1 Gd1 62.66(4) 4 .
Al3 Al1 Gd1 118.03(4) 19_545 .
Al3 Al1 Gd1 118.03(4) 13_665 .
Gd3 Al1 Gd1 111.92(6) 1_655 .
Ru1 Al2 Ru1 168.91(6) 4_565 3_665
Ru1 Al2 Al5 129.02(5) 4_565 1_564
Ru1 Al2 Al5 61.07(3) 3_665 1_564
Ru1 Al2 Al5 61.07(3) 4_565 13_666
Ru1 Al2 Al5 129.02(5) 3_665 13_666
Al5 Al2 Al5 82.13(6) 1_564 13_666
Ru1 Al2 Al4 116.85(3) 4_565 15_565
Ru1 Al2 Al4 59.58(2) 3_665 15_565
Al5 Al2 Al4 70.01(4) 1_564 15_565
Al5 Al2 Al4 140.20(5) 13_666 15_565
Ru1 Al2 Al4 59.58(2) 4_565 8_665
Ru1 Al2 Al4 116.85(3) 3_665 8_665
Al5 Al2 Al4 140.20(5) 1_564 8_665
Al5 Al2 Al4 70.01(4) 13_666 8_665
Al4 Al2 Al4 147.14(7) 15_565 8_665
Ru1 Al2 Al4 57.21(2) 4_565 16
Ru1 Al2 Al4 118.12(3) 3_665 16
Al5 Al2 Al4 106.83(4) 1_564 16
Al5 Al2 Al4 104.97(4) 13_666 16
Al4 Al2 Al4 59.63(4) 15_565 16
Al4 Al2 Al4 107.46(3) 8_665 16
Ru1 Al2 Al4 118.12(3) 4_565 9
Ru1 Al2 Al4 57.21(2) 3_665 9
Al5 Al2 Al4 104.97(4) 1_564 9
Al5 Al2 Al4 106.83(4) 13_666 9
Al4 Al2 Al4 107.46(3) 15_565 9
Al4 Al2 Al4 59.63(4) 8_665 9
Al4 Al2 Al4 137.39(7) 16 9
Ru1 Al2 Al2 54.45(3) 4_565 3_665
Ru1 Al2 Al2 114.45(3) 3_665 3_665
Al5 Al2 Al2 158.84(3) 1_564 3_665
Al5 Al2 Al2 111.92(3) 13_666 3_665
Al4 Al2 Al2 89.75(4) 15_565 3_665
Al4 Al2 Al2 60.95(3) 8_665 3_665
Al4 Al2 Al2 55.32(3) 16 3_665
Al4 Al2 Al2 86.54(3) 9 3_665
Ru1 Al2 Al2 114.45(3) 4_565 4_565
Ru1 Al2 Al2 54.45(3) 3_665 4_565
Al5 Al2 Al2 111.92(3) 1_564 4_565
Al5 Al2 Al2 158.84(3) 13_666 4_565
Al4 Al2 Al2 60.95(3) 15_565 4_565
Al4 Al2 Al2 89.75(4) 8_665 4_565
Al4 Al2 Al2 86.54(3) 16 4_565
Al4 Al2 Al2 55.32(3) 9 4_565
Al2 Al2 Al2 60.0 3_665 4_565
Ru1 Al2 Gd1 118.08(3) 4_565 1_565
Ru1 Al2 Gd1 69.332(14) 3_665 1_565
Al5 Al2 Gd1 62.77(4) 1_564 1_565
Al5 Al2 Gd1 62.55(4) 13_666 1_565
Al4 Al2 Gd1 122.31(3) 15_565 1_565
Al4 Al2 Gd1 79.05(3) 8_665 1_565
Al4 Al2 Gd1 163.71(5) 16 1_565
Al4 Al2 Gd1 58.85(3) 9 1_565
Al2 Al2 Gd1 137.260(15) 3_665 1_565
Al2 Al2 Gd1 108.703(17) 4_565 1_565
Ru1 Al2 Gd1 69.332(14) 4_565 13_665
Ru1 Al2 Gd1 118.08(3) 3_665 13_665
Al5 Al2 Gd1 62.55(4) 1_564 13_665
Al5 Al2 Gd1 62.77(4) 13_666 13_665
Al4 Al2 Gd1 79.05(3) 15_565 13_665
Al4 Al2 Gd1 122.31(3) 8_665 13_665
Al4 Al2 Gd1 58.85(3) 16 13_665
Al4 Al2 Gd1 163.71(5) 9 13_665
Al2 Al2 Gd1 108.703(17) 3_665 13_665
Al2 Al2 Gd1 137.260(15) 4_565 13_665
Gd1 Al2 Gd1 104.94(4) 1_565 13_665
Ru1 Al3 Ru1 117.06(5) 4_565 17_566
Ru1 Al3 Al4 59.01(2) 4_565 8_665
Ru1 Al3 Al4 59.01(2) 17_566 8_665
Ru1 Al3 Al3 110.61(3) 4_565 7_675
Ru1 Al3 Al3 110.61(3) 17_566 7_675
Al4 Al3 Al3 122.87(4) 8_665 7_675
Ru1 Al3 Al1 58.93(3) 4_565 3
Ru1 Al3 Al1 137.02(6) 17_566 3
Al4 Al3 Al1 108.12(4) 8_665 3
Al3 Al3 Al1 109.93(3) 7_675 3
Ru1 Al3 Al1 137.02(6) 4_565 18_556
Ru1 Al3 Al1 58.93(3) 17_566 18_556
Al4 Al3 Al1 108.12(4) 8_665 18_556
Al3 Al3 Al1 109.93(3) 7_675 18_556
Al1 Al3 Al1 94.02(6) 3 18_556
Ru1 Al3 Al5 107.00(5) 4_565 2_664
Ru1 Al3 Al5 58.71(3) 17_566 2_664
Al4 Al3 Al5 69.18(4) 8_665 2_664
Al3 Al3 Al5 61.13(3) 7_675 2_664
Al1 Al3 Al5 161.23(5) 3 2_664
Al1 Al3 Al5 104.52(4) 18_556 2_664
Ru1 Al3 Al5 58.71(3) 4_565 13_666
Ru1 Al3 Al5 107.00(5) 17_566 13_666
Al4 Al3 Al5 69.18(4) 8_665 13_666
Al3 Al3 Al5 61.13(3) 7_675 13_666
Al1 Al3 Al5 104.52(4) 3 13_666
Al1 Al3 Al5 161.23(5) 18_556 13_666
Al5 Al3 Al5 56.83(6) 2_664 13_666
Ru1 Al3 Al1 162.37(6) 4_565 2_665
Ru1 Al3 Al1 57.12(2) 17_566 2_665
Al4 Al3 Al1 109.97(4) 8_665 2_665
Al3 Al3 Al1 62.01(3) 7_675 2_665
Al1 Al3 Al1 137.76(7) 3 2_665
Al1 Al3 Al1 57.14(3) 18_556 2_665
Al5 Al3 Al1 55.40(4) 2_664 2_665
Al5 Al3 Al1 105.47(5) 13_666 2_665
Ru1 Al3 Al1 57.12(2) 4_565 13_665
Ru1 Al3 Al1 162.37(6) 17_566 13_665
Al4 Al3 Al1 109.97(4) 8_665 13_665
Al3 Al3 Al1 62.01(3) 7_675 13_665
Al1 Al3 Al1 57.14(3) 3 13_665
Al1 Al3 Al1 137.76(7) 18_556 13_665
Al5 Al3 Al1 105.47(5) 2_664 13_665
Al5 Al3 Al1 55.40(4) 13_666 13_665
Al1 Al3 Al1 122.56(5) 2_665 13_665
Ru1 Al3 Gd1 72.37(3) 4_565 3
Ru1 Al3 Gd1 72.37(3) 17_566 3
Al4 Al3 Gd1 64.07(4) 8_665 3
Al3 Al3 Gd1 173.07(2) 7_675 3
Al1 Al3 Gd1 65.82(4) 3 3
Al1 Al3 Gd1 65.82(4) 18_556 3
Al5 Al3 Gd1 124.61(4) 2_664 3
Al5 Al3 Gd1 124.61(4) 13_666 3
Al1 Al3 Gd1 116.96(3) 2_665 3
Al1 Al3 Gd1 116.96(3) 13_665 3
Ru1 Al3 Gd2 119.83(3) 4_565 1_565
Ru1 Al3 Gd2 119.83(3) 17_566 1_565
Al4 Al3 Gd2 171.85(6) 8_665 1_565
Al3 Al3 Gd2 65.28(2) 7_675 1_565
Al1 Al3 Gd2 66.80(4) 3 1_565
Al1 Al3 Gd2 66.80(4) 18_556 1_565
Al5 Al3 Gd2 117.77(4) 2_664 1_565
Al5 Al3 Gd2 117.77(4) 13_666 1_565
Al1 Al3 Gd2 73.13(3) 2_665 1_565
Al1 Al3 Gd2 73.13(3) 13_665 1_565
Gd1 Al3 Gd2 107.78(4) 3 1_565
Ru1 Al4 Ru1 118.73(5) 2_665 13_665
Ru1 Al4 Al3 59.86(2) 2_665 8_655
Ru1 Al4 Al3 59.86(2) 13_665 8_655
Ru1 Al4 Al2 152.04(6) 2_665 16_655
Ru1 Al4 Al2 57.002(11) 13_665 16_655
Al3 Al4 Al2 104.52(4) 8_655 16_655
Ru1 Al4 Al2 57.002(11) 2_665 5_655
Ru1 Al4 Al2 152.04(6) 13_665 5_655
Al3 Al4 Al2 104.52(4) 8_655 5_655
Al2 Al4 Al2 112.14(5) 16_655 5_655
Ru1 Al4 Al4 119.12(3) 2_665 3_655
Ru1 Al4 Al4 119.12(3) 13_665 3_655
Al3 Al4 Al4 152.91(8) 8_655 3_655
Al2 Al4 Al4 63.24(4) 16_655 3_655
Al2 Al4 Al4 63.24(4) 5_655 3_655
Ru1 Al4 Al4 111.97(4) 2_665 4_665
Ru1 Al4 Al4 111.97(4) 13_665 4_665
Al3 Al4 Al4 147.09(8) 8_655 4_665
Al2 Al4 Al4 93.47(4) 16_655 4_665
Al2 Al4 Al4 93.47(4) 5_655 4_665
Al4 Al4 Al4 60.0 3_655 4_665
Ru1 Al4 Al2 54.846(14) 2_665 6
Ru1 Al4 Al2 140.11(6) 13_665 6
Al3 Al4 Al2 106.68(4) 8_655 6
Al2 Al4 Al2 148.49(6) 16_655 6
Al2 Al4 Al2 63.73(5) 5_655 6
Al4 Al4 Al2 89.85(3) 3_655 6
Al4 Al4 Al2 57.13(3) 4_665 6
Ru1 Al4 Al2 140.11(6) 2_665 15
Ru1 Al4 Al2 54.846(14) 13_665 15
Al3 Al4 Al2 106.68(4) 8_655 15
Al2 Al4 Al2 63.73(5) 16_655 15
Al2 Al4 Al2 148.49(6) 5_655 15
Al4 Al4 Al2 89.85(3) 3_655 15
Al4 Al4 Al2 57.13(3) 4_665 15
Al2 Al4 Al2 102.61(5) 6 15
Ru1 Al4 Gd1 72.88(3) 2_665 3_655
Ru1 Al4 Gd1 72.88(3) 13_665 3_655
Al3 Al4 Gd1 64.56(4) 8_655 3_655
Al2 Al4 Gd1 123.92(3) 16_655 3_655
Al2 Al4 Gd1 123.92(3) 5_655 3_655
Al4 Al4 Gd1 142.53(6) 3_655 3_655
Al4 Al4 Gd1 82.53(6) 4_665 3_655
Al2 Al4 Gd1 67.78(4) 6 3_655
Al2 Al4 Gd1 67.78(4) 15 3_655
Al1 Al5 Al5 116.86(5) 1_556 14_557
Al1 Al5 Ru1 59.85(3) 1_556 16_656
Al5 Al5 Ru1 110.37(3) 14_557 16_656
Al1 Al5 Ru1 59.85(3) 1_556 3_656
Al5 Al5 Ru1 110.37(3) 14_557 3_656
Ru1 Al5 Ru1 117.30(5) 16_656 3_656
Al1 Al5 Al2 110.07(4) 1_556 1_546
Al5 Al5 Al2 110.16(3) 14_557 1_546
Ru1 Al5 Al2 137.74(6) 16_656 1_546
Ru1 Al5 Al2 56.80(2) 3_656 1_546
Al1 Al5 Al2 110.07(4) 1_556 13_666
Al5 Al5 Al2 110.16(3) 14_557 13_666
Ru1 Al5 Al2 56.80(2) 16_656 13_666
Ru1 Al5 Al2 137.74(6) 3_656 13_666
Al2 Al5 Al2 97.87(6) 1_546 13_666
Al1 Al5 Al3 63.84(4) 1_556 13_666
Al5 Al5 Al3 61.58(3) 14_557 13_666
Ru1 Al5 Al3 57.94(3) 16_656 13_666
Ru1 Al5 Al3 107.08(5) 3_656 13_666
Al2 Al5 Al3 159.91(5) 1_546 13_666
Al2 Al5 Al3 102.19(3) 13_666 13_666
Al1 Al5 Al3 63.84(4) 1_556 19_546
Al5 Al5 Al3 61.58(3) 14_557 19_546
Ru1 Al5 Al3 107.08(5) 16_656 19_546
Ru1 Al5 Al3 57.94(3) 3_656 19_546
Al2 Al5 Al3 102.19(3) 1_546 19_546
Al2 Al5 Al3 159.91(5) 13_666 19_546
Al3 Al5 Al3 57.73(6) 13_666 19_546
Al1 Al5 Gd1 177.84(7) 1_556 13_656
Al5 Al5 Gd1 65.30(3) 14_557 13_656
Ru1 Al5 Gd1 119.78(3) 16_656 13_656
Ru1 Al5 Gd1 119.78(3) 3_656 13_656
Al2 Al5 Gd1 68.64(3) 1_546 13_656
Al2 Al5 Gd1 68.64(3) 13_666 13_656
Al3 Al5 Gd1 117.98(5) 13_666 13_656
Al3 Al5 Gd1 117.98(5) 19_546 13_656
Al1 Al5 Gd1 65.42(5) 1_556 1_556
Al5 Al5 Gd1 177.71(2) 14_557 1_556
Ru1 Al5 Gd1 70.58(3) 16_656 1_556
Ru1 Al5 Gd1 70.58(3) 3_656 1_556
Al2 Al5 Gd1 68.49(3) 1_546 1_556
Al2 Al5 Gd1 68.49(3) 13_666 1_556
Al3 Al5 Gd1 120.32(4) 13_666 1_556
Al3 Al5 Gd1 120.32(4) 19_546 1_556
Gd1 Al5 Gd1 112.41(4) 13_656 1_556
Gd3 Al6 Gd3 180.0 13 .
Gd3 Al6 Gd2 180.0 13 .
Gd3 Al6 Gd2 0.0 . .
Gd3 Al6 Gd2 0.0 13 13
Gd3 Al6 Gd2 180.0 . 13
Gd2 Al6 Gd2 180.0 . 13
Gd3 Al6 Al1 84.34(3) 13 16_445
Gd3 Al6 Al1 95.66(3) . 16_445
Gd2 Al6 Al1 95.66(3) . 16_445
Gd2 Al6 Al1 84.34(3) 13 16_445
Gd3 Al6 Al1 95.66(3) 13 4_665
Gd3 Al6 Al1 84.34(3) . 4_665
Gd2 Al6 Al1 84.34(3) . 4_665
Gd2 Al6 Al1 95.66(3) 13 4_665
Al1 Al6 Al1 180.00(9) 16_445 4_665
Gd3 Al6 Al1 84.34(3) 13 15_565
Gd3 Al6 Al1 95.66(3) . 15_565
Gd2 Al6 Al1 95.66(3) . 15_565
Gd2 Al6 Al1 84.34(3) 13 15_565
Al1 Al6 Al1 119.039(11) 16_445 15_565
Al1 Al6 Al1 60.961(11) 4_665 15_565
Gd3 Al6 Al1 95.66(3) 13 1_455
Gd3 Al6 Al1 84.34(3) . 1_455
Gd2 Al6 Al1 84.34(3) . 1_455
Gd2 Al6 Al1 95.66(3) 13 1_455
Al1 Al6 Al1 60.961(11) 16_445 1_455
Al1 Al6 Al1 119.039(11) 4_665 1_455
Al1 Al6 Al1 60.961(11) 15_565 1_455
Gd3 Al6 Al1 84.34(3) 13 13_655
Gd3 Al6 Al1 95.66(3) . 13_655
Gd2 Al6 Al1 95.66(3) . 13_655
Gd2 Al6 Al1 84.34(3) 13 13_655
Al1 Al6 Al1 119.039(11) 16_445 13_655
Al1 Al6 Al1 60.961(11) 4_665 13_655
Al1 Al6 Al1 119.039(11) 15_565 13_655
Al1 Al6 Al1 180.000(5) 1_455 13_655
Gd3 Al6 Al1 95.66(3) 13 3_545
Gd3 Al6 Al1 84.34(3) . 3_545
Gd2 Al6 Al1 84.34(3) . 3_545
Gd2 Al6 Al1 95.66(3) 13 3_545
Al1 Al6 Al1 60.961(11) 16_445 3_545
Al1 Al6 Al1 119.039(11) 4_665 3_545
Al1 Al6 Al1 180.000(5) 15_565 3_545
Al1 Al6 Al1 119.039(11) 1_455 3_545
Al1 Al6 Al1 60.961(11) 13_655 3_545
Gd3 Al6 Gd3 0.0 13 2_554
Gd3 Al6 Gd3 180.0 . 2_554
Gd2 Al6 Gd3 180.0 . 2_554
Gd2 Al6 Gd3 0.0 13 2_554
Al1 Al6 Gd3 84.34(3) 16_445 2_554
Al1 Al6 Gd3 95.66(3) 4_665 2_554
Al1 Al6 Gd3 84.34(3) 15_565 2_554
Al1 Al6 Gd3 95.66(3) 1_455 2_554
Al1 Al6 Gd3 84.34(3) 13_655 2_554
Al1 Al6 Gd3 95.66(3) 3_545 2_554
Gd3 Al6 Gd3 180.0 13 14_556
Gd3 Al6 Gd3 0.0 . 14_556
Gd2 Al6 Gd3 0.0 . 14_556
Gd2 Al6 Gd3 180.0 13 14_556
Al1 Al6 Gd3 95.66(3) 16_445 14_556
Al1 Al6 Gd3 84.34(3) 4_665 14_556
Al1 Al6 Gd3 95.66(3) 15_565 14_556
Al1 Al6 Gd3 84.34(3) 1_455 14_556
Al1 Al6 Gd3 95.66(3) 13_655 14_556
Al1 Al6 Gd3 84.34(3) 3_545 14_556
Gd3 Al6 Gd3 180.0 2_554 14_556

loop_
_geom_bond_atom_site_label_1
_geom_bond_atom_site_label_2
_geom_bond_distance
_geom_bond_site_symmetry_2
Gd1 Al4 3.0935(14) 9_545
Gd1 Al4 3.0935(14) 4_665
Gd1 Al3 3.1064(13) 9
Gd1 Al3 3.1064(13) 4
Gd1 Al5 3.1883(13) 13_656
Gd1 Al5 3.1883(13) 2_654
Gd1 Al1 3.1900(14) 14_556
Gd1 Al1 3.1900(14) .
Gd1 Al5 3.1980(15) 14_557
Gd1 Al5 3.1980(15) 1_554
Gd1 Al2 3.3461(8) 1_545
Gd1 Al2 3.3461(8) 2_665
Gd2 Gd3 0.528(2) .
Gd2 Gd3 0.528(2) 14_556
Gd2 Al6 2.2638(3) 2
Gd2 Al6 2.2638(3) .
Gd2 Al3 3.2318(13) 8_545
Gd2 Al3 3.2318(13) 4_455
Gd2 Al3 3.2318(13) 7_665
Gd2 Al3 3.2318(13) 3_665
Gd2 Al3 3.2318(13) 9_455
Gd2 Al3 3.2318(13) 1_545
Gd2 Al1 3.3117(13) 17_666
Gd2 Al1 3.3117(13) 1_455
Gd3 Gd3 1.055(5) 14_556
Gd3 Al6 1.736(2) .
Gd3 Al6 2.792(2) 2
Gd3 Al1 3.0220(17) 3_545
Gd3 Al1 3.0220(17) 1_455
Gd3 Al1 3.0220(17) 4_665
Gd3 Al3 3.2746(14) 8_545
Gd3 Al3 3.2746(14) 4_455
Gd3 Al3 3.2746(14) 7_665
Gd3 Al3 3.2746(14) 3_665
Gd3 Al3 3.2746(14) 9_455
Ru1 Al2 2.5588(3) 4_565
Ru1 Al2 2.5588(3) 3_665
Ru1 Al4 2.6311(7) 7_565
Ru1 Al4 2.6311(7) 13_665
Ru1 Al1 2.6529(7) 15_565
Ru1 Al1 2.6529(7) 4_665
Ru1 Al3 2.6542(7) 20_565
Ru1 Al3 2.6542(7) 3_665
Ru1 Al5 2.6764(7) 15_566
Ru1 Al5 2.6764(7) 4_664
Ru1 Gd1 3.4205(2) 15_565
Ru1 Gd1 3.4205(2) 4_665
Al1 Al5 2.6407(18) 1_554
Al1 Al6 2.6507(13) 1_655
Al1 Ru1 2.6529(7) 3_655
Al1 Ru1 2.6529(7) 16_655
Al1 Al1 2.6892(14) 15_665
Al1 Al1 2.6892(14) 16_545
Al1 Al3 2.7374(14) 9
Al1 Al3 2.7374(14) 4
Al1 Al3 2.8796(15) 19_545
Al1 Al3 2.8796(15) 13_665
Al1 Gd3 3.0220(17) 1_655
Al2 Ru1 2.5588(3) 4_565
Al2 Ru1 2.5588(3) 3_665
Al2 Al5 2.7036(13) 1_564
Al2 Al5 2.7036(13) 13_666
Al2 Al4 2.7283(9) 15_565
Al2 Al4 2.7283(9) 8_665
Al2 Al4 2.9005(10) 16
Al2 Al4 2.9005(10) 9
Al2 Al2 2.975(2) 3_665
Al2 Al2 2.975(2) 4_565
Al2 Gd1 3.3461(8) 1_565
Al2 Gd1 3.3461(8) 13_665
Al3 Ru1 2.6542(7) 4_565
Al3 Ru1 2.6542(7) 17_566
Al3 Al4 2.6875(18) 8_665
Al3 Al3 2.703(2) 7_675
Al3 Al1 2.7374(14) 3
Al3 Al1 2.7374(14) 18_556
Al3 Al5 2.7993(17) 2_664
Al3 Al5 2.7993(17) 13_666
Al3 Al1 2.8796(15) 2_665
Al3 Al1 2.8796(15) 13_665
Al3 Gd1 3.1064(13) 3
Al3 Gd2 3.2318(13) 1_565
Al4 Ru1 2.6311(7) 2_665
Al4 Ru1 2.6311(7) 13_665
Al4 Al3 2.6875(18) 8_655
Al4 Al2 2.7283(9) 16_655
Al4 Al2 2.7283(9) 5_655
Al4 Al4 2.803(2) 3_655
Al4 Al4 2.803(2) 4_665
Al4 Al2 2.9005(10) 6
Al4 Al2 2.9005(10) 15
Al4 Gd1 3.0935(14) 3_655
Al5 Al1 2.6407(18) 1_556
Al5 Al5 2.664(3) 14_557
Al5 Ru1 2.6764(7) 16_656
Al5 Ru1 2.6764(7) 3_656
Al5 Al2 2.7036(13) 1_546
Al5 Al2 2.7036(13) 13_666
Al5 Al3 2.7993(17) 13_666
Al5 Al3 2.7993(17) 19_546
Al5 Gd1 3.1883(13) 13_656
Al5 Gd1 3.1980(15) 1_556
Al6 Gd3 1.736(2) 13
Al6 Gd2 2.2638(3) 13
Al6 Al1 2.6507(13) 16_445
Al6 Al1 2.6507(13) 4_665
Al6 Al1 2.6507(13) 15_565
Al6 Al1 2.6507(13) 1_455
Al6 Al1 2.6507(13) 13_655
Al6 Al1 2.6507(13) 3_545
Al6 Gd3 2.792(2) 2_554
Al6 Gd3 2.792(2) 14_556
